data_7716500
loop_
_publ_author_name
'Abudoureheman, Maierhaba'
'Lv, Jia'
'Zhu, Menglin'
'Chen, Hongheng'
'Wei, Bo'
'Jin, Lijun'
'Jing, Qun'
'Chen, Zhaohui'

_publ_section_title
;
 Structural characterisation and optical properties of new alkaline earth
 phosphate CaMg(P<sub>4</sub>O<sub>12</sub>) and alkaline alumophosphate
 Cs<sub>3</sub>Al<sub>4</sub>(PO<sub>4</sub>)<sub>5</sub>.
;
_journal_issue 30
_journal_name_full 'Dalton transactions (Cambridge, England : 2003)'
_journal_page_first 12560
_journal_page_last 12566
_journal_paper_doi 10.1039/d4dt01446d
_journal_volume 53
_journal_year 2024
_chemical_formula_moiety 'Al4 Cs3 O20 P5'
_chemical_formula_sum 'Al4 Cs3 O20 P5'
_chemical_formula_weight 981.50
_space_group_crystal_system monoclinic
_space_group_IT_number 14
_space_group_name_Hall '-P 2yn'
_space_group_name_H-M_alt 'P 1 21/n 1'
_atom_sites_solution_primary dual
_audit_creation_date 2023-07-11
_audit_creation_method
;
Olex2 1.5
(compiled 2021.08.20 svn.r13c46975 for OlexSys, GUI svn.r6396)
;
_audit_update_record
;
2024-02-08 deposited with the CCDC.	2024-07-01 downloaded from the CCDC.
;
_cell_angle_alpha 90
_cell_angle_beta 107.136(3)
_cell_angle_gamma 90
_cell_formula_units_Z 4
_cell_length_a 13.4546(12)
_cell_length_b 8.6450(8)
_cell_length_c 19.0603(17)
_cell_measurement_reflns_used 2162
_cell_measurement_temperature 273.15
_cell_measurement_theta_max 26.55
_cell_measurement_theta_min 2.61
_cell_volume 2118.6(3)
_computing_cell_refinement 'SAINT V8.38A (Bruker, 2018)'
_computing_data_reduction 'SAINT V8.38A (Bruker, 2018)'
_computing_molecular_graphics 'Olex2 1.5 (Dolomanov et al., 2009)'
_computing_publication_material 'Olex2 1.5 (Dolomanov et al., 2009)'
_computing_structure_refinement 'SHELXL 2018/3 (Sheldrick, 2015)'
_computing_structure_solution 'SHELXT 2018/2 (Sheldrick, 2018)'
_diffrn_ambient_temperature 273.15
_diffrn_measured_fraction_theta_full 0.983
_diffrn_measured_fraction_theta_max 0.982
_diffrn_measurement_device_type 'Bruker APEX-II CCD'
_diffrn_measurement_method '\f and \w scans'
_diffrn_radiation_type MoK\a
_diffrn_radiation_wavelength 0.71073
_diffrn_reflns_av_R_equivalents 0.0864
_diffrn_reflns_av_unetI/netI 0.0804
_diffrn_reflns_Laue_measured_fraction_full 0.983
_diffrn_reflns_Laue_measured_fraction_max 0.982
_diffrn_reflns_limit_h_max 17
_diffrn_reflns_limit_h_min -17
_diffrn_reflns_limit_k_max 11
_diffrn_reflns_limit_k_min -10
_diffrn_reflns_limit_l_max 24
_diffrn_reflns_limit_l_min -24
_diffrn_reflns_number 15278
_diffrn_reflns_point_group_measured_fraction_full 0.983
_diffrn_reflns_point_group_measured_fraction_max 0.982
_diffrn_reflns_theta_full 25.242
_diffrn_reflns_theta_max 27.510
_diffrn_reflns_theta_min 2.192
_diffrn_source_current 1.4
_diffrn_source_power 0.07
_diffrn_source_voltage 50.0
_diffrn_standards_number 0
_exptl_absorpt_coefficient_mu 5.769
_exptl_absorpt_correction_T_max 0.7456
_exptl_absorpt_correction_T_min 0.6263
_exptl_absorpt_correction_type none
_exptl_absorpt_process_details
;
SADABS-2016/2 (Bruker,2016/2) was used for absorption correction.
wR2(int) was 0.1516 before and 0.0704 after correction.
The Ratio of minimum to maximum transmission is 0.8400.
The \l/2 correction factor is Not present.
;
_exptl_crystal_colour 'clear colourless'
_exptl_crystal_colour_lustre clear
_exptl_crystal_colour_primary colourless
_exptl_crystal_density_diffrn 3.077
_exptl_crystal_description block
_exptl_crystal_F_000 1808
_refine_diff_density_max 1.621
_refine_diff_density_min -1.765
_refine_diff_density_rms 0.201
_refine_ls_extinction_coef 0.0010(2)
_refine_ls_extinction_expression Fc^*^=kFc[1+0.001xFc^2^\l^3^/sin(2\q)]^-1/4^
_refine_ls_extinction_method 'SHELXL-2018/3 (Sheldrick 2018)'
_refine_ls_goodness_of_fit_ref 1.063
_refine_ls_hydrogen_treatment undef
_refine_ls_matrix_type full
_refine_ls_number_parameters 290
_refine_ls_number_reflns 4789
_refine_ls_number_restraints 0
_refine_ls_restrained_S_all 1.063
_refine_ls_R_factor_all 0.0636
_refine_ls_R_factor_gt 0.0487
_refine_ls_shift/su_max 0.000
_refine_ls_shift/su_mean 0.000
_refine_ls_structure_factor_coef Fsqd
_refine_ls_weighting_details 'w=1/[\s^2^(Fo^2^)+(0.0288P)^2^] where P=(Fo^2^+2Fc^2^)/3'
_refine_ls_weighting_scheme calc
_refine_ls_wR_factor_gt 0.0950
_refine_ls_wR_factor_ref 0.1057
_reflns_Friedel_coverage 0.000
_reflns_number_gt 3689
_reflns_number_total 4789
_reflns_threshold_expression 'I > 2\s(I)'
_cod_data_source_file d4dt01446d2.cif
_cod_data_source_block 15105b
_cod_depositor_comments 'Adding full bibliography for 7716499--7716500.cif.'
_cod_database_code 7716500
_shelx_shelxl_version_number 2018/3
_shelx_space_group_comment
;
The symmetry employed for this shelxl refinement is uniquely defined
by the following loop, which should always be used as a source of
symmetry information in preference to the above space-group names.
They are only intended as comments.
;
_olex2_refinement_description
;
;
_olex2_submission_special_instructions 'No special instructions were received'

loop_
_space_group_symop_operation_xyz
'x, y, z'
'-x+1/2, y+1/2, -z+1/2'
'-x, -y, -z'
'x-1/2, -y-1/2, z-1/2'

loop_
_atom_site_label
_atom_site_type_symbol
_atom_site_fract_x
_atom_site_fract_y
_atom_site_fract_z
_atom_site_U_iso_or_equiv
_atom_site_adp_type
_atom_site_occupancy
_atom_site_site_symmetry_order
_atom_site_calc_flag
_atom_site_refinement_flags_posn
_atom_site_refinement_flags_adp
_atom_site_refinement_flags_occupancy
_atom_site_disorder_assembly
_atom_site_disorder_group
Cs1 Cs 0.80695(3) 0.72001(7) 0.17077(3) 0.03684(17) Uani 1 1 d . . . . .
Cs2 Cs 0.25447(4) 0.51379(6) 0.01934(3) 0.03897(16) Uani 1 1 d . . . . .
Cs3 Cs 0.26771(4) 0.00682(6) 0.05158(3) 0.03714(16) Uani 1 1 d . . . . .
P1 P 0.52834(12) 0.7957(2) 0.05079(9) 0.0177(3) Uani 1 1 d . . . . .
P2 P 0.81607(12) 0.2015(2) 0.16535(9) 0.0200(4) Uani 1 1 d . . . . .
P3 P 0.44483(13) 0.30399(19) 0.18853(9) 0.0181(3) Uani 1 1 d . . . . .
P4 P 0.49330(12) 0.28101(18) 0.45044(8) 0.0159(3) Uani 1 1 d . . . . .
P5 P 0.35578(12) -0.20618(18) 0.26127(9) 0.0141(3) Uani 1 1 d . . . . .
Al1 Al 0.51301(14) 0.6526(2) 0.19268(10) 0.0151(4) Uani 1 1 d . . . . .
Al2 Al 0.99754(14) 0.1188(2) 0.10323(10) 0.0158(4) Uani 1 1 d . . . . .
Al3 Al 0.58318(13) 0.1295(2) 0.10490(10) 0.0154(4) Uani 1 1 d . . . . .
Al4 Al 0.36928(13) 0.1490(2) 0.30513(10) 0.0130(4) Uani 1 1 d . . . . .
O1 O 0.6278(4) 0.7771(6) 0.0333(3) 0.0301(12) Uani 1 1 d . . . . .
O2 O 0.5221(4) 0.9507(5) 0.0911(3) 0.0245(10) Uani 1 1 d . . . . .
O3 O 0.4320(3) 0.7905(5) -0.0176(2) 0.0211(10) Uani 1 1 d . . . . .
O4 O 0.5086(4) 0.6670(5) 0.1019(2) 0.0244(10) Uani 1 1 d . . . . .
O5 O 0.7999(4) 0.3603(7) 0.1374(3) 0.0431(14) Uani 1 1 d . . . . .
O6 O 0.8887(3) 0.1041(6) 0.1328(3) 0.0279(11) Uani 1 1 d . . . . .
O7 O 0.8633(3) 0.1914(6) 0.2502(2) 0.0297(12) Uani 1 1 d . . . . .
O8 O 0.7143(3) 0.1053(6) 0.1488(2) 0.0261(11) Uani 1 1 d . . . . .
O9 O 0.4721(5) 0.4727(6) 0.2058(3) 0.0526(18) Uani 1 1 d . . . . .
O10 O 0.5332(4) 0.2374(6) 0.1625(3) 0.0337(12) Uani 1 1 d . . . . .
O11 O 0.3410(4) 0.2805(7) 0.1361(3) 0.0445(15) Uani 1 1 d . . . . .
O12 O 0.4549(4) 0.2270(5) 0.2633(3) 0.0248(11) Uani 1 1 d . . . . .
O13 O 0.4569(3) 0.4393(5) 0.4150(2) 0.0236(10) Uani 1 1 d . . . . .
O14 O 0.6051(4) 0.2555(6) 0.4624(3) 0.0306(12) Uani 1 1 d . . . . .
O15 O 0.4610(4) 0.2762(5) 0.5219(3) 0.0276(11) Uani 1 1 d . . . . .
O16 O 0.4223(4) 0.1595(5) 0.3998(3) 0.0251(10) Uani 1 1 d . . . . .
O17 O 0.4260(4) -0.2161(6) 0.2120(3) 0.0286(11) Uani 1 1 d . . . . .
O18 O 0.3975(4) -0.3014(6) 0.3299(3) 0.0330(12) Uani 1 1 d . . . . .
O19 O 0.2503(4) -0.2618(6) 0.2175(3) 0.0320(12) Uani 1 1 d . . . . .
O20 O 0.3468(4) -0.0408(5) 0.2819(3) 0.0371(13) Uani 1 1 d . . . . .

loop_
_atom_site_aniso_label
_atom_site_aniso_U_11
_atom_site_aniso_U_22
_atom_site_aniso_U_33
_atom_site_aniso_U_23
_atom_site_aniso_U_13
_atom_site_aniso_U_12
Cs1 0.0205(2) 0.0654(4) 0.0238(2) 0.0010(2) 0.00515(19) -0.0009(2)
Cs2 0.0457(3) 0.0320(3) 0.0334(3) -0.0007(2) 0.0027(2) -0.0008(2)
Cs3 0.0238(2) 0.0381(3) 0.0508(3) 0.0054(2) 0.0129(2) 0.00092(19)
P1 0.0150(8) 0.0256(9) 0.0116(7) 0.0013(6) 0.0026(6) -0.0010(6)
P2 0.0140(8) 0.0307(9) 0.0154(8) -0.0001(7) 0.0047(6) -0.0007(7)
P3 0.0224(8) 0.0178(8) 0.0147(7) 0.0002(6) 0.0064(7) 0.0007(6)
P4 0.0162(8) 0.0185(8) 0.0120(7) 0.0003(6) 0.0025(6) -0.0003(6)
P5 0.0125(7) 0.0128(7) 0.0156(7) 0.0003(6) 0.0018(6) 0.0009(6)
Al1 0.0157(9) 0.0172(9) 0.0118(8) 0.0029(7) 0.0031(7) -0.0001(7)
Al2 0.0148(9) 0.0212(9) 0.0116(8) -0.0023(7) 0.0045(7) -0.0015(7)
Al3 0.0122(8) 0.0223(9) 0.0110(8) -0.0018(7) 0.0024(7) -0.0010(7)
Al4 0.0143(8) 0.0124(8) 0.0115(8) -0.0009(7) 0.0025(7) -0.0005(7)
O1 0.014(2) 0.048(3) 0.029(3) 0.000(2) 0.008(2) 0.005(2)
O2 0.028(3) 0.023(2) 0.025(2) -0.001(2) 0.011(2) -0.007(2)
O3 0.016(2) 0.032(3) 0.012(2) 0.0004(19) -0.0007(18) -0.0035(19)
O4 0.035(3) 0.025(2) 0.012(2) 0.0037(19) 0.005(2) -0.003(2)
O5 0.047(3) 0.037(3) 0.045(3) 0.007(3) 0.012(3) -0.003(3)
O6 0.021(2) 0.044(3) 0.022(2) 0.001(2) 0.011(2) 0.000(2)
O7 0.016(2) 0.055(3) 0.017(2) -0.004(2) 0.0023(19) 0.001(2)
O8 0.013(2) 0.038(3) 0.025(2) 0.005(2) 0.0008(19) -0.0047(19)
O9 0.100(5) 0.020(3) 0.056(4) -0.002(3) 0.050(4) -0.013(3)
O10 0.034(3) 0.043(3) 0.029(3) -0.008(2) 0.016(2) 0.006(2)
O11 0.024(3) 0.078(5) 0.027(3) 0.003(3) 0.000(2) 0.007(3)
O12 0.022(2) 0.032(3) 0.024(2) 0.011(2) 0.012(2) 0.0010(19)
O13 0.025(2) 0.021(2) 0.024(2) 0.002(2) 0.006(2) 0.0017(19)
O14 0.021(3) 0.037(3) 0.032(3) -0.001(2) 0.005(2) 0.002(2)
O15 0.041(3) 0.028(3) 0.019(2) -0.001(2) 0.017(2) -0.007(2)
O16 0.027(2) 0.025(2) 0.022(2) 0.002(2) 0.004(2) -0.006(2)
O17 0.028(3) 0.033(3) 0.031(3) 0.004(2) 0.017(2) 0.008(2)
O18 0.029(3) 0.040(3) 0.027(3) 0.013(2) 0.003(2) 0.013(2)
O19 0.019(2) 0.041(3) 0.032(3) -0.002(2) 0.002(2) -0.010(2)
O20 0.057(4) 0.012(2) 0.046(3) -0.005(2) 0.021(3) -0.007(2)

loop_
_atom_type_symbol
_atom_type_description
_atom_type_scat_dispersion_real
_atom_type_scat_dispersion_imag
_atom_type_scat_source
Al Al 0.0645 0.0514 'International Tables Vol C Tables 4.2.6.8 and 6.1.1.4'
Cs Cs -0.3680 2.1192 'International Tables Vol C Tables 4.2.6.8 and 6.1.1.4'
O O 0.0106 0.0060 'International Tables Vol C Tables 4.2.6.8 and 6.1.1.4'
P P 0.1023 0.0942 'International Tables Vol C Tables 4.2.6.8 and 6.1.1.4'

loop_
_geom_angle_atom_site_label_1
_geom_angle_atom_site_label_2
_geom_angle_atom_site_label_3
_geom_angle
_geom_angle_site_symmetry_1
_geom_angle_site_symmetry_3
_geom_angle_publ_flag
P1 Cs1 P2 85.10(4) . 2_655 ?
P3 Cs1 P1 156.69(4) 2_655 . ?
P3 Cs1 P2 86.19(4) 2_655 2_655 ?
O1 Cs1 P1 21.12(9) . . ?
O1 Cs1 P2 106.19(9) . 2_655 ?
O1 Cs1 P3 156.25(10) . 2_655 ?
O1 Cs1 O5 90.97(14) . . ?
O1 Cs1 O6 83.65(12) . 1_565 ?
O1 Cs1 O7 85.42(12) . 2_655 ?
O1 Cs1 O8 126.33(11) . 2_655 ?
O1 Cs1 O8 65.29(12) . 1_565 ?
O1 Cs1 O10 163.50(13) . 2_655 ?
O1 Cs1 O12 144.69(13) . 2_655 ?
O1 Cs1 O14 71.08(13) . 2_655 ?
O5 Cs1 P1 94.69(11) . . ?
O5 Cs1 P2 97.16(11) . 2_655 ?
O5 Cs1 P3 107.84(11) . 2_655 ?
O5 Cs1 O6 148.03(12) . 1_565 ?
O5 Cs1 O8 155.66(13) . 1_565 ?
O5 Cs1 O8 85.26(13) . 2_655 ?
O5 Cs1 O10 102.25(14) . 2_655 ?
O6 Cs1 P1 91.45(8) 1_565 . ?
O6 Cs1 P2 114.62(8) 1_565 2_655 ?
O6 Cs1 P3 72.71(8) 1_565 2_655 ?
O6 Cs1 O8 123.01(11) 1_565 2_655 ?
O7 Cs1 P1 64.55(9) 2_655 . ?
O7 Cs1 P2 21.52(9) 2_655 2_655 ?
O7 Cs1 P3 107.63(9) 2_655 2_655 ?
O7 Cs1 O5 92.12(14) 2_655 . ?
O7 Cs1 O6 118.66(12) 2_655 1_565 ?
O7 Cs1 O8 81.23(12) 2_655 1_565 ?
O7 Cs1 O8 41.46(11) 2_655 2_655 ?
O7 Cs1 O10 84.27(12) 2_655 2_655 ?
O7 Cs1 O14 156.37(12) 2_655 2_655 ?
O8 Cs1 P1 61.28(7) 1_565 . ?
O8 Cs1 P1 105.85(7) 2_655 . ?
O8 Cs1 P2 23.17(7) 2_655 2_655 ?
O8 Cs1 P2 85.21(8) 1_565 2_655 ?
O8 Cs1 P3 71.06(7) 2_655 2_655 ?
O8 Cs1 P3 96.48(8) 1_565 2_655 ?
O8 Cs1 O6 39.98(10) 1_565 1_565 ?
O8 Cs1 O8 104.08(9) 1_565 2_655 ?
O10 Cs1 P1 145.04(9) 2_655 . ?
O10 Cs1 P2 62.76(9) 2_655 2_655 ?
O10 Cs1 P3 24.47(9) 2_655 2_655 ?
O10 Cs1 O6 90.04(11) 2_655 1_565 ?
O10 Cs1 O8 46.61(11) 2_655 2_655 ?
O10 Cs1 O8 100.35(12) 2_655 1_565 ?
O12 Cs1 P1 163.46(9) 2_655 . ?
O12 Cs1 P2 107.85(9) 2_655 2_655 ?
O12 Cs1 P3 24.28(8) 2_655 2_655 ?
O12 Cs1 O5 93.85(13) 2_655 . ?
O12 Cs1 O6 73.96(12) 2_655 1_565 ?
O12 Cs1 O7 129.23(12) 2_655 2_655 ?
O12 Cs1 O8 108.54(11) 2_655 1_565 ?
O12 Cs1 O8 88.95(11) 2_655 2_655 ?
O12 Cs1 O10 45.23(12) 2_655 2_655 ?
O12 Cs1 O14 74.40(12) 2_655 2_655 ?
O14 Cs1 P1 92.10(9) 2_655 . ?
O14 Cs1 P2 175.99(10) 2_655 2_655 ?
O14 Cs1 P3 95.34(9) 2_655 2_655 ?
O14 Cs1 O5 85.92(14) 2_655 . ?
O14 Cs1 O6 62.50(11) 2_655 1_565 ?
O14 Cs1 O8 160.56(11) 2_655 2_655 ?
O14 Cs1 O8 90.92(12) 2_655 1_565 ?
O14 Cs1 O10 119.18(12) 2_655 2_655 ?
Cs1 Cs2 P2 66.43(3) 3_665 3_665 ?
Cs1 Cs2 Al1 139.03(3) 3_665 . ?
P2 Cs2 Al1 115.13(4) 3_665 . ?
P3 Cs2 Cs1 114.83(3) . 3_665 ?
P3 Cs2 P2 153.94(4) . 3_665 ?
P3 Cs2 Al1 45.36(4) . . ?
O1 Cs2 Cs1 47.81(9) 3_665 3_665 ?
O1 Cs2 P2 101.81(9) 3_665 3_665 ?
O1 Cs2 P3 68.89(9) 3_665 . ?
O1 Cs2 Al1 95.56(9) 3_665 . ?
O1 Cs2 O3 92.41(11) 3_665 . ?
O1 Cs2 O4 86.17(11) 3_665 . ?
O1 Cs2 O15 148.28(12) 3_665 2 ?
O1 Cs2 O16 151.52(12) 3_665 2 ?
O3 Cs2 Cs1 97.49(7) . 3_665 ?
O3 Cs2 P2 56.00(7) . 3_665 ?
O3 Cs2 P3 99.10(7) . . ?
O3 Cs2 Al1 61.32(7) . . ?
O4 Cs2 Cs1 119.99(7) . 3_665 ?
O4 Cs2 P2 95.92(7) . 3_665 ?
O4 Cs2 P3 60.05(7) . . ?
O4 Cs2 Al1 23.79(7) . . ?
O4 Cs2 O3 39.99(10) . . ?
O4 Cs2 O15 118.02(11) . 2 ?
O5 Cs2 Cs1 51.07(11) 3_665 3_665 ?
O5 Cs2 P2 15.39(11) 3_665 3_665 ?
O5 Cs2 P3 151.40(11) 3_665 . ?
O5 Cs2 Al1 124.77(11) 3_665 . ?
O5 Cs2 O1 88.42(14) 3_665 3_665 ?
O5 Cs2 O3 63.48(12) 3_665 . ?
O5 Cs2 O4 102.75(12) 3_665 . ?
O5 Cs2 O15 67.36(13) 3_665 2 ?
O5 Cs2 O16 108.05(13) 3_665 2 ?
O11 Cs2 Cs1 105.36(12) . 3_665 ?
O11 Cs2 P2 166.78(11) . 3_665 ?
O11 Cs2 P3 19.01(11) . . ?
O11 Cs2 Al1 63.58(12) . . ?
O11 Cs2 O1 65.88(14) . 3_665 ?
O11 Cs2 O3 117.51(13) . . ?
O11 Cs2 O4 79.00(13) . . ?
O11 Cs2 O5 154.19(16) . 3_665 ?
O11 Cs2 O14 79.67(15) . 4_565 ?
O11 Cs2 O15 134.95(13) . 2 ?
O11 Cs2 O16 94.76(13) . 2 ?
O14 Cs2 Cs1 50.05(10) 4_565 3_665 ?
O14 Cs2 P2 100.80(10) 4_565 3_665 ?
O14 Cs2 P3 98.14(10) 4_565 . ?
O14 Cs2 Al1 143.24(10) 4_565 . ?
O14 Cs2 O1 68.55(13) 4_565 3_665 ?
O14 Cs2 O3 147.42(12) 4_565 . ?
O14 Cs2 O4 151.97(12) 4_565 . ?
O14 Cs2 O5 88.92(14) 4_565 3_665 ?
O14 Cs2 O15 89.96(12) 4_565 2 ?
O14 Cs2 O16 88.21(12) 4_565 2 ?
O15 Cs2 Cs1 100.54(8) 2 3_665 ?
O15 Cs2 P2 58.18(8) 2 3_665 ?
O15 Cs2 P3 139.78(8) 2 . ?
O15 Cs2 Al1 114.85(8) 2 . ?
O15 Cs2 O3 94.42(11) 2 . ?
O16 Cs2 Cs1 127.18(8) 2 3_665 ?
O16 Cs2 P2 98.45(8) 2 3_665 ?
O16 Cs2 P3 99.88(8) 2 . ?
O16 Cs2 Al1 93.70(8) 2 . ?
O16 Cs2 O3 115.59(11) 2 . ?
O16 Cs2 O4 111.48(11) 2 . ?
O16 Cs2 O15 40.77(11) 2 2 ?
P1 Cs3 P4 123.39(4) 1_545 2_545 ?
P3 Cs3 P1 86.52(4) . 1_545 ?
P3 Cs3 P4 133.10(4) . 2_545 ?
O1 Cs3 P1 74.63(9) 3_665 1_545 ?
O1 Cs3 P3 70.71(10) 3_665 . ?
O1 Cs3 P4 145.82(9) 3_665 2_545 ?
O1 Cs3 O2 66.84(12) 3_665 1_545 ?
O1 Cs3 O3 71.54(12) 3_665 1_545 ?
O1 Cs3 O6 82.90(12) 3_665 3_655 ?
O1 Cs3 O13 142.41(12) 3_665 2_545 ?
O1 Cs3 O14 70.61(13) 3_665 4_565 ?
O1 Cs3 O15 127.31(12) 3_665 2_545 ?
O1 Cs3 O17 120.65(12) 3_665 . ?
O2 Cs3 P1 22.62(8) 1_545 1_545 ?
O2 Cs3 P3 63.98(8) 1_545 . ?
O2 Cs3 P4 140.68(8) 1_545 2_545 ?
O2 Cs3 O3 43.18(10) 1_545 1_545 ?
O2 Cs3 O6 116.34(11) 1_545 3_655 ?
O2 Cs3 O13 150.22(11) 1_545 2_545 ?
O2 Cs3 O15 135.78(11) 1_545 2_545 ?
O2 Cs3 O17 55.48(10) 1_545 . ?
O3 Cs3 P1 22.75(7) 1_545 1_545 ?
O3 Cs3 P3 106.12(8) 1_545 . ?
O3 Cs3 P4 113.06(8) 1_545 2_545 ?
O3 Cs3 O6 75.04(10) 1_545 3_655 ?
O3 Cs3 O15 97.05(10) 1_545 2_545 ?
O3 Cs3 O17 75.86(10) 1_545 . ?
O6 Cs3 P1 97.78(8) 3_655 1_545 ?
O6 Cs3 P3 151.16(8) 3_655 . ?
O6 Cs3 P4 66.92(7) 3_655 2_545 ?
O6 Cs3 O17 133.22(11) 3_655 . ?
O11 Cs3 P1 102.96(11) . 1_545 ?
O11 Cs3 P3 17.55(11) . . ?
O11 Cs3 P4 124.21(11) . 2_545 ?
O11 Cs3 O1 70.05(15) . 3_665 ?
O11 Cs3 O2 80.36(13) . 1_545 ?
O11 Cs3 O3 120.68(13) . 1_545 ?
O11 Cs3 O6 139.64(14) . 3_655 ?
O11 Cs3 O13 102.64(13) . 2_545 ?
O11 Cs3 O14 80.33(14) . 4_565 ?
O11 Cs3 O15 142.26(13) . 2_545 ?
O11 Cs3 O17 86.96(13) . . ?
O13 Cs3 P1 141.06(8) 2_545 1_545 ?
O13 Cs3 P3 113.33(8) 2_545 . ?
O13 Cs3 P4 21.78(8) 2_545 2_545 ?
O13 Cs3 O3 134.60(11) 2_545 1_545 ?
O13 Cs3 O6 80.75(10) 2_545 3_655 ?
O13 Cs3 O15 41.58(10) 2_545 2_545 ?
O13 Cs3 O17 94.85(11) 2_545 . ?
O14 Cs3 P1 141.52(10) 4_565 1_545 ?
O14 Cs3 P3 97.02(9) 4_565 . ?
O14 Cs3 P4 80.99(9) 4_565 2_545 ?
O14 Cs3 O2 137.08(12) 4_565 1_545 ?
O14 Cs3 O3 125.22(12) 4_565 1_545 ?
O14 Cs3 O6 62.31(12) 4_565 3_655 ?
O14 Cs3 O13 71.81(12) 4_565 2_545 ?
O14 Cs3 O15 76.69(12) 4_565 2_545 ?
O14 Cs3 O17 158.84(12) 4_565 . ?
O15 Cs3 P1 113.68(8) 2_545 1_545 ?
O15 Cs3 P3 154.91(8) 2_545 . ?
O15 Cs3 P4 22.63(7) 2_545 2_545 ?
O15 Cs3 O6 45.07(10) 2_545 3_655 ?
O15 Cs3 O17 104.54(11) 2_545 . ?
O17 Cs3 P1 57.95(7) . 1_545 ?
O17 Cs3 P3 72.76(8) . . ?
O17 Cs3 P4 92.49(8) . 2_545 ?
Cs1 P1 Cs3 71.71(3) . 3_665 ?
Cs1 P1 Cs3 142.12(5) . 1_565 ?
Cs3 P1 Cs3 121.25(4) 1_565 3_665 ?
O1 P1 Cs1 47.6(2) . . ?
O1 P1 Cs3 155.8(2) . 1_565 ?
O1 P1 Cs3 34.5(2) . 3_665 ?
O1 P1 O2 112.9(3) . . ?
O1 P1 O3 113.4(3) . . ?
O1 P1 O4 113.4(3) . . ?
O2 P1 Cs1 92.18(18) . . ?
O2 P1 Cs3 54.91(18) . 1_565 ?
O2 P1 Cs3 90.99(17) . 3_665 ?
O3 P1 Cs1 158.40(18) . . ?
O3 P1 Cs3 59.47(17) . 1_565 ?
O3 P1 Cs3 96.98(17) . 3_665 ?
O3 P1 O2 106.7(3) . . ?
O3 P1 O4 104.6(3) . . ?
O4 P1 Cs1 79.72(18) . . ?
O4 P1 Cs3 90.71(19) . 1_565 ?
O4 P1 Cs3 147.62(19) . 3_665 ?
O4 P1 O2 105.3(2) . . ?
Cs1 P2 Cs1 89.92(4) 2_645 1_545 ?
Cs1 P2 Cs2 127.56(4) 1_545 3_665 ?
Cs1 P2 Cs2 126.89(5) 2_645 3_665 ?
O5 P2 Cs1 160.5(2) . 1_545 ?
O5 P2 Cs1 101.5(2) . 2_645 ?
O5 P2 Cs2 33.6(2) . 3_665 ?
O5 P2 O6 114.0(3) . . ?
O5 P2 O7 113.7(3) . . ?
O5 P2 O8 113.6(3) . . ?
O6 P2 Cs1 59.62(19) . 1_545 ?
O6 P2 Cs1 143.1(2) . 2_645 ?
O6 P2 Cs2 89.78(19) . 3_665 ?
O6 P2 O7 105.8(3) . . ?
O6 P2 O8 104.5(3) . . ?
O7 P2 Cs1 85.7(2) . 1_545 ?
O7 P2 Cs1 46.99(17) . 2_645 ?
O7 P2 Cs2 146.3(2) . 3_665 ?
O8 P2 Cs1 68.42(18) . 2_645 ?
O8 P2 Cs1 55.91(19) . 1_545 ?
O8 P2 Cs2 100.17(18) . 3_665 ?
O8 P2 O7 104.3(3) . . ?
Cs1 P3 Cs2 157.11(5) 2_645 . ?
Cs1 P3 Cs3 126.64(5) 2_645 . ?
Cs2 P3 Cs3 68.57(3) . . ?
O9 P3 Cs1 85.5(3) . 2_645 ?
O9 P3 Cs2 78.0(3) . . ?
O9 P3 Cs3 146.5(3) . . ?
O9 P3 O10 105.7(3) . . ?
O9 P3 O12 105.3(3) . . ?
O10 P3 Cs1 62.5(2) . 2_645 ?
O10 P3 Cs2 106.8(2) . . ?
O10 P3 Cs3 85.1(2) . . ?
O10 P3 O12 105.8(3) . . ?
O11 P3 Cs1 160.3(3) . 2_645 ?
O11 P3 Cs2 41.1(2) . . ?
O11 P3 Cs3 35.9(2) . . ?
O11 P3 O9 113.6(4) . . ?
O11 P3 O10 113.6(3) . . ?
O11 P3 O12 112.0(3) . . ?
O12 P3 Cs1 55.18(18) . 2_645 ?
O12 P3 Cs2 144.84(19) . . ?
O12 P3 Cs3 101.69(19) . . ?
Cs1 P4 Cs2 133.33(4) 2_645 2_545 ?
Cs1 P4 Cs2 57.95(2) 2_645 4_666 ?
Cs1 P4 Cs3 70.58(3) 2_645 4_666 ?
Cs2 P4 Cs2 104.17(4) 4_666 2_545 ?
Cs3 P4 Cs1 141.49(4) 2 2_645 ?
Cs3 P4 Cs2 64.45(3) 4_666 4_666 ?
Cs3 P4 Cs2 160.55(4) 2 4_666 ?
Cs3 P4 Cs2 62.88(3) 2 2_545 ?
Cs3 P4 Cs2 145.46(4) 4_666 2_545 ?
Cs3 P4 Cs3 117.11(4) 2 4_666 ?
O13 P4 Cs1 92.52(18) . 2_645 ?
O13 P4 Cs2 143.11(18) . 4_666 ?
O13 P4 Cs2 112.53(18) . 2_545 ?
O13 P4 Cs3 86.22(18) . 4_666 ?
O13 P4 Cs3 53.05(18) . 2 ?
O13 P4 O15 105.9(3) . . ?
O13 P4 O16 105.7(3) . . ?
O14 P4 Cs1 41.5(2) . 2_645 ?
O14 P4 Cs2 135.1(2) . 2_545 ?
O14 P4 Cs2 30.9(2) . 4_666 ?
O14 P4 Cs3 158.2(2) . 2 ?
O14 P4 Cs3 41.3(2) . 4_666 ?
O14 P4 O13 112.3(3) . . ?
O14 P4 O15 113.5(3) . . ?
O14 P4 O16 114.2(3) . . ?
O15 P4 Cs1 154.4(2) . 2_645 ?
O15 P4 Cs2 55.18(19) . 2_545 ?
O15 P4 Cs2 97.7(2) . 4_666 ?
O15 P4 Cs3 63.2(2) . 2 ?
O15 P4 Cs3 92.64(19) . 4_666 ?
O15 P4 O16 104.4(3) . . ?
O16 P4 Cs1 87.00(18) . 2_645 ?
O16 P4 Cs2 49.41(18) . 2_545 ?
O16 P4 Cs2 95.08(19) . 4_666 ?
O16 P4 Cs3 86.92(19) . 2 ?
O16 P4 Cs3 155.24(19) . 4_666 ?
O17 P5 Cs3 59.56(19) . . ?
O18 P5 Cs3 169.9(2) . . ?
O18 P5 O17 111.4(3) . . ?
O19 P5 Cs3 70.0(2) . . ?
O19 P5 O17 107.3(3) . . ?
O19 P5 O18 111.0(3) . . ?
O20 P5 Cs3 79.1(2) . . ?
O20 P5 O17 109.2(3) . . ?
O20 P5 O18 109.4(3) . . ?
O20 P5 O19 108.4(3) . . ?
Cs1 Al1 Cs2 123.69(4) . . ?
O4 Al1 Cs1 68.84(16) . . ?
O4 Al1 Cs2 56.91(16) . . ?
O4 Al1 O7 111.2(2) . 2_655 ?
O4 Al1 O17 109.8(2) . 1_565 ?
O7 Al1 Cs1 42.83(15) 2_655 . ?
O7 Al1 Cs2 165.56(18) 2_655 . ?
O7 Al1 O17 108.7(3) 2_655 1_565 ?
O9 Al1 Cs1 120.4(2) . . ?
O9 Al1 Cs2 67.9(2) . . ?
O9 Al1 O4 107.4(3) . . ?
O9 Al1 O7 112.3(3) . 2_655 ?
O9 Al1 O17 107.4(3) . 1_565 ?
O17 Al1 Cs1 130.54(18) 1_565 . ?
O17 Al1 Cs2 84.27(18) 1_565 . ?
Cs3 Al2 Cs3 114.19(4) 3_655 1_655 ?
O6 Al2 Cs3 64.34(17) . 3_655 ?
O6 Al2 Cs3 161.66(19) . 1_655 ?
O6 Al2 O13 112.5(2) . 2_645 ?
O6 Al2 O15 106.6(2) . 4_665 ?
O6 Al2 O18 112.0(2) . 2_655 ?
O13 Al2 Cs3 50.23(16) 2_645 1_655 ?
O13 Al2 Cs3 84.38(16) 2_645 3_655 ?
O13 Al2 O18 104.0(3) 2_645 2_655 ?
O15 Al2 Cs3 62.18(18) 4_665 3_655 ?
O15 Al2 Cs3 86.97(17) 4_665 1_655 ?
O15 Al2 O13 108.1(2) 4_665 2_645 ?
O15 Al2 O18 113.7(3) 4_665 2_655 ?
O18 Al2 Cs3 171.6(2) 2_655 3_655 ?
O18 Al2 Cs3 71.83(18) 2_655 1_655 ?
Cs1 Al3 Cs3 108.88(4) 2_645 . ?
Cs1 Al3 Cs3 132.73(4) 2_645 3_655 ?
Cs3 Al3 Cs3 114.54(4) . 3_655 ?
O2 Al3 Cs1 109.41(16) 1_545 2_645 ?
O2 Al3 Cs3 86.94(16) 1_545 3_655 ?
O2 Al3 Cs3 48.54(16) 1_545 . ?
O2 Al3 O3 106.8(2) 1_545 3_665 ?
O3 Al3 Cs1 143.62(17) 3_665 2_645 ?
O3 Al3 Cs3 92.47(15) 3_665 . ?
O3 Al3 Cs3 52.25(15) 3_665 3_655 ?
O8 Al3 Cs1 61.51(16) . 2_645 ?
O8 Al3 Cs3 71.25(16) . 3_655 ?
O8 Al3 Cs3 154.38(18) . . ?
O8 Al3 O2 109.7(2) . 1_545 ?
O8 Al3 O3 108.9(2) . 3_665 ?
O10 Al3 Cs1 47.99(18) . 2_645 ?
O10 Al3 Cs3 74.58(18) . . ?
O10 Al3 Cs3 163.3(2) . 3_655 ?
O10 Al3 O2 108.8(3) . 1_545 ?
O10 Al3 O3 115.6(3) . 3_665 ?
O10 Al3 O8 107.0(3) . . ?
Cs1 Al4 Cs2 124.59(4) 2_645 2_545 ?
O12 Al4 Cs1 36.45(16) . 2_645 ?
O12 Al4 Cs2 158.42(18) . 2_545 ?
O12 Al4 O16 109.6(2) . . ?
O12 Al4 O19 114.4(3) . 2 ?
O16 Al4 Cs1 77.76(16) . 2_645 ?
O16 Al4 Cs2 48.88(16) . 2_545 ?
O19 Al4 Cs1 143.92(19) 2 2_645 ?
O19 Al4 Cs2 76.68(18) 2 2_545 ?
O19 Al4 O16 107.7(3) 2 . ?
O20 Al4 Cs1 105.2(2) . 2_645 ?
O20 Al4 Cs2 82.02(19) . 2_545 ?
O20 Al4 O12 110.4(3) . . ?
O20 Al4 O16 107.9(3) . . ?
O20 Al4 O19 106.6(3) . 2 ?
Cs1 O1 Cs2 78.90(11) . 3_665 ?
Cs1 O1 Cs3 100.59(14) . 3_665 ?
Cs3 O1 Cs2 88.19(12) 3_665 3_665 ?
P1 O1 Cs1 111.3(2) . . ?
P1 O1 Cs2 134.6(3) . 3_665 ?
P1 O1 Cs3 129.6(3) . 3_665 ?
P1 O2 Cs3 102.5(2) . 1_565 ?
P1 O2 Al3 138.5(3) . 1_565 ?
Al3 O2 Cs3 108.4(2) 1_565 1_565 ?
Cs3 O3 Cs2 75.39(9) 1_565 . ?
P1 O3 Cs2 107.2(2) . . ?
P1 O3 Cs3 97.8(2) . 1_565 ?
P1 O3 Al3 128.5(3) . 3_665 ?
Al3 O3 Cs2 123.28(19) 3_665 . ?
Al3 O3 Cs3 103.91(19) 3_665 1_565 ?
P1 O4 Cs2 108.0(2) . . ?
P1 O4 Al1 136.2(3) . . ?
Al1 O4 Cs2 99.30(19) . . ?
Cs2 O5 Cs1 80.30(13) 3_665 . ?
P2 O5 Cs1 148.6(3) . . ?
P2 O5 Cs2 131.0(3) . 3_665 ?
Cs1 O6 Cs3 80.18(10) 1_545 3_655 ?
P2 O6 Cs1 98.8(2) . 1_545 ?
P2 O6 Cs3 106.0(2) . 3_655 ?
P2 O6 Al2 142.0(4) . . ?
Al2 O6 Cs1 118.0(2) . 1_545 ?
Al2 O6 Cs3 90.53(18) . 3_655 ?
P2 O7 Cs1 111.5(2) . 2_645 ?
P2 O7 Al1 133.4(3) . 2_645 ?
Al1 O7 Cs1 114.9(2) 2_645 2_645 ?
Cs1 O8 Cs1 105.38(12) 1_545 2_645 ?
P2 O8 Cs1 88.4(2) . 2_645 ?
P2 O8 Cs1 102.8(2) . 1_545 ?
P2 O8 Al3 138.3(3) . . ?
Al3 O8 Cs1 116.4(2) . 1_545 ?
Al3 O8 Cs1 94.06(18) . 2_645 ?
P3 O9 Al1 156.9(4) . . ?
P3 O10 Cs1 93.1(2) . 2_645 ?
P3 O10 Al3 153.9(4) . . ?
Al3 O10 Cs1 109.0(2) . 2_645 ?
Cs3 O11 Cs2 98.35(16) . . ?
P3 O11 Cs2 119.9(3) . . ?
P3 O11 Cs3 126.5(3) . . ?
P3 O12 Cs1 100.5(2) . 2_645 ?
P3 O12 Al4 135.2(3) . . ?
Al4 O12 Cs1 124.2(2) . 2_645 ?
P4 O13 Cs3 105.2(2) . 2 ?
P4 O13 Al2 142.6(3) . 2_655 ?
Al2 O13 Cs3 106.00(19) 2_655 2 ?
Cs2 O14 Cs1 81.17(12) 4_666 2_645 ?
Cs2 O14 Cs3 91.48(13) 4_666 4_666 ?
Cs3 O14 Cs1 97.75(14) 4_666 2_645 ?
P4 O14 Cs1 120.3(3) . 2_645 ?
P4 O14 Cs2 134.8(3) . 4_666 ?
P4 O14 Cs3 120.5(3) . 4_666 ?
Cs2 O15 Cs3 73.76(10) 2_545 2 ?
P4 O15 Cs2 104.1(2) . 2_545 ?
P4 O15 Cs3 94.2(2) . 2 ?
P4 O15 Al2 133.8(3) . 4_566 ?
Al2 O15 Cs2 121.6(2) 4_566 2_545 ?
Al2 O15 Cs3 92.44(19) 4_566 2 ?
P4 O16 Cs2 110.5(2) . 2_545 ?
P4 O16 Al4 132.2(3) . . ?
Al4 O16 Cs2 108.72(19) . 2_545 ?
P5 O17 Cs3 99.8(2) . . ?
P5 O17 Al1 138.2(3) . 1_545 ?
Al1 O17 Cs3 114.9(2) 1_545 . ?
P5 O18 Al2 150.0(4) . 2_645 ?
P5 O19 Al4 161.0(4) . 2_545 ?
P5 O20 Al4 165.1(4) . . ?

loop_
_geom_bond_atom_site_label_1
_geom_bond_atom_site_label_2
_geom_bond_distance
_geom_bond_site_symmetry_2
_geom_bond_publ_flag
Cs1 P1 3.8287(17) . ?
Cs1 P2 3.9456(17) 2_655 ?
Cs1 P3 3.6871(17) 2_655 ?
Cs1 O1 3.033(5) . ?
Cs1 O5 3.170(6) . ?
Cs1 O6 3.637(5) 1_565 ?
Cs1 O7 3.101(4) 2_655 ?
Cs1 O8 3.538(5) 1_565 ?
Cs1 O8 3.671(5) 2_655 ?
Cs1 O10 3.274(5) 2_655 ?
Cs1 O12 3.079(5) 2_655 ?
Cs1 O14 3.116(5) 2_655 ?
Cs2 P2 4.1693(18) 3_665 ?
Cs2 P3 3.9219(17) . ?
Cs2 Al1 4.2051(19) . ?
Cs2 O1 3.282(5) 3_665 ?
Cs2 O3 3.594(4) . ?
Cs2 O4 3.570(5) . ?
Cs2 O5 3.058(6) 3_665 ?
Cs2 O11 2.974(6) . ?
Cs2 O14 3.058(5) 4_565 ?
Cs2 O15 3.582(5) 2 ?
Cs2 O16 3.432(5) 2 ?
Cs3 P1 3.9570(17) 1_545 ?
Cs3 P3 3.9277(18) . ?
Cs3 P4 4.0082(17) 2_545 ?
Cs3 O1 3.069(5) 3_665 ?
Cs3 O2 3.316(5) 1_545 ?
Cs3 O3 3.440(4) 1_545 ?
Cs3 O6 3.652(5) 3_655 ?
Cs3 O11 2.868(6) . ?
Cs3 O13 3.319(4) 2_545 ?
Cs3 O14 3.116(5) 4_565 ?
Cs3 O15 3.587(5) 2_545 ?
Cs3 O17 3.710(5) . ?
P1 O1 1.481(5) . ?
P1 O2 1.559(5) . ?
P1 O3 1.544(4) . ?
P1 O4 1.552(5) . ?
P2 O5 1.466(6) . ?
P2 O6 1.552(5) . ?
P2 O7 1.556(5) . ?
P2 O8 1.553(5) . ?
P3 O9 1.516(5) . ?
P3 O10 1.529(5) . ?
P3 O11 1.473(5) . ?
P3 O12 1.542(5) . ?
P4 O13 1.541(5) . ?
P4 O14 1.470(5) . ?
P4 O15 1.546(5) . ?
P4 O16 1.551(5) . ?
P5 O17 1.518(5) . ?
P5 O18 1.507(5) . ?
P5 O19 1.498(5) . ?
P5 O20 1.497(5) . ?
Al1 O4 1.719(5) . ?
Al1 O7 1.732(5) 2_655 ?
Al1 O9 1.693(5) . ?
Al1 O17 1.746(5) 1_565 ?
Al2 O6 1.721(5) . ?
Al2 O13 1.740(5) 2_645 ?
Al2 O15 1.738(5) 4_665 ?
Al2 O18 1.742(5) 2_655 ?
Al3 O2 1.734(5) 1_545 ?
Al3 O3 1.758(5) 3_665 ?
Al3 O8 1.727(5) . ?
Al3 O10 1.721(5) . ?
Al4 O12 1.720(5) . ?
Al4 O16 1.736(5) . ?
Al4 O19 1.720(5) 2 ?
Al4 O20 1.704(5) . ?

loop_
_geom_torsion_atom_site_label_1
_geom_torsion_atom_site_label_2
_geom_torsion_atom_site_label_3
_geom_torsion_atom_site_label_4
_geom_torsion
_geom_torsion_site_symmetry_1
_geom_torsion_site_symmetry_2
_geom_torsion_site_symmetry_3
_geom_torsion_site_symmetry_4
_geom_torsion_publ_flag
Cs1 P1 O1 Cs2 95.4(4) . . . 3_665 ?
Cs1 P1 O1 Cs3 -125.4(4) . . . 3_665 ?
Cs1 P1 O2 Cs3 -159.81(11) . . . 1_565 ?
Cs1 P1 O2 Al3 62.7(5) . . . 1_565 ?
Cs1 P1 O3 Cs2 104.0(5) . . . . ?
Cs1 P1 O3 Cs3 -179.0(4) . . . 1_565 ?
Cs1 P1 O3 Al3 -64.2(7) . . . 3_665 ?
Cs1 P1 O4 Cs2 -163.36(16) . . . . ?
Cs1 P1 O4 Al1 70.9(4) . . . . ?
Cs1 P2 O5 Cs1 167.6(2) 1_545 . . . ?
Cs1 P2 O5 Cs1 43.1(6) 2_645 . . . ?
Cs1 P2 O5 Cs2 -143.3(3) 2_645 . . 3_665 ?
Cs1 P2 O5 Cs2 -18.8(10) 1_545 . . 3_665 ?
Cs1 P2 O6 Cs1 38.5(3) 2_645 . . 1_545 ?
Cs1 P2 O6 Cs3 82.23(16) 1_545 . . 3_655 ?
Cs1 P2 O6 Cs3 120.7(2) 2_645 . . 3_655 ?
Cs1 P2 O6 Al2 -126.9(4) 2_645 . . . ?
Cs1 P2 O6 Al2 -165.4(6) 1_545 . . . ?
Cs1 P2 O7 Cs1 -94.0(2) 1_545 . . 2_645 ?
Cs1 P2 O7 Al1 79.9(5) 1_545 . . 2_645 ?
Cs1 P2 O7 Al1 173.8(7) 2_645 . . 2_645 ?
Cs1 P2 O8 Cs1 105.41(15) 1_545 . . 2_645 ?
Cs1 P2 O8 Cs1 -105.41(15) 2_645 . . 1_545 ?
Cs1 P2 O8 Al3 94.3(5) 2_645 . . . ?
Cs1 P2 O8 Al3 -160.3(5) 1_545 . . . ?
Cs1 P3 O9 Al1 104.3(13) 2_645 . . . ?
Cs1 P3 O10 Al3 148.4(9) 2_645 . . . ?
Cs1 P3 O11 Cs2 -162.8(4) 2_645 . . . ?
Cs1 P3 O11 Cs3 -33.5(9) 2_645 . . . ?
Cs1 P3 O12 Al4 -176.1(5) 2_645 . . . ?
Cs1 P4 O13 Cs3 161.26(12) 2_645 . . 2 ?
Cs1 P4 O13 Al2 -53.2(5) 2_645 . . 2_655 ?
Cs1 P4 O14 Cs2 -109.3(5) 2_645 . . 4_666 ?
Cs1 P4 O14 Cs3 121.8(4) 2_645 . . 4_666 ?
Cs1 P4 O15 Cs2 -118.9(4) 2_645 . . 2_545 ?
Cs1 P4 O15 Cs3 166.8(3) 2_645 . . 2 ?
Cs1 P4 O15 Al2 69.4(7) 2_645 . . 4_566 ?
Cs1 P4 O16 Cs2 161.77(16) 2_645 . . 2_545 ?
Cs1 P4 O16 Al4 -55.0(4) 2_645 . . . ?
Cs1 Al1 O4 Cs2 164.21(16) . . . . ?
Cs1 Al1 O4 P1 -67.3(4) . . . . ?
Cs1 Al1 O9 P3 -58.9(14) . . . . ?
Cs1 Al3 O8 Cs1 109.4(2) 2_645 . . 1_545 ?
Cs1 Al3 O8 P2 -92.2(5) 2_645 . . . ?
Cs1 Al3 O10 P3 -146.4(10) 2_645 . . . ?
Cs1 Al4 O12 P3 175.3(6) 2_645 . . . ?
Cs1 Al4 O16 Cs2 -163.83(17) 2_645 . . 2_545 ?
Cs1 Al4 O16 P4 52.4(4) 2_645 . . . ?
Cs1 Al4 O20 P5 -4.8(16) 2_645 . . . ?
Cs2 P2 O5 Cs1 -173.7(9) 3_665 . . . ?
Cs2 P2 O6 Cs1 -135.15(10) 3_665 . . 1_545 ?
Cs2 P2 O6 Cs3 -52.92(14) 3_665 . . 3_655 ?
Cs2 P2 O6 Al2 59.5(5) 3_665 . . . ?
Cs2 P2 O7 Cs1 94.6(3) 3_665 . . 2_645 ?
Cs2 P2 O7 Al1 -91.6(5) 3_665 . . 2_645 ?
Cs2 P2 O8 Cs1 -125.79(7) 3_665 . . 2_645 ?
Cs2 P2 O8 Cs1 128.79(10) 3_665 . . 1_545 ?
Cs2 P2 O8 Al3 -31.5(5) 3_665 . . . ?
Cs2 P3 O9 Al1 -59.8(13) . . . . ?
Cs2 P3 O10 Cs1 158.10(7) . . . 2_645 ?
Cs2 P3 O10 Al3 -53.5(9) . . . . ?
Cs2 P3 O11 Cs3 129.3(5) . . . . ?
Cs2 P3 O12 Cs1 -163.98(19) . . . 2_645 ?
Cs2 P3 O12 Al4 20.0(7) . . . . ?
Cs2 P4 O13 Cs3 21.6(2) 2_545 . . 2 ?
Cs2 P4 O13 Cs3 -164.47(15) 4_666 . . 2 ?
Cs2 P4 O13 Al2 167.2(4) 2_545 . . 2_655 ?
Cs2 P4 O13 Al2 -18.9(7) 4_666 . . 2_655 ?
Cs2 P4 O14 Cs1 109.3(5) 4_666 . . 2_645 ?
Cs2 P4 O14 Cs1 109.5(3) 2_545 . . 2_645 ?
Cs2 P4 O14 Cs2 0.1(6) 2_545 . . 4_666 ?
Cs2 P4 O14 Cs3 -128.8(2) 2_545 . . 4_666 ?
Cs2 P4 O14 Cs3 -128.9(5) 4_666 . . 4_666 ?
Cs2 P4 O15 Cs2 -101.94(13) 4_666 . . 2_545 ?
Cs2 P4 O15 Cs3 -74.30(14) 2_545 . . 2 ?
Cs2 P4 O15 Cs3 -176.24(7) 4_666 . . 2 ?
Cs2 P4 O15 Al2 86.3(4) 4_666 . . 4_566 ?
Cs2 P4 O15 Al2 -171.7(6) 2_545 . . 4_566 ?
Cs2 P4 O16 Cs2 104.33(15) 4_666 . . 2_545 ?
Cs2 P4 O16 Al4 143.3(5) 2_545 . . . ?
Cs2 P4 O16 Al4 -112.4(4) 4_666 . . . ?
Cs2 Al1 O4 P1 128.5(5) . . . . ?
Cs2 Al1 O9 P3 58.3(12) . . . . ?
Cs2 Al4 O12 Cs1 34.4(6) 2_545 . . 2_645 ?
Cs2 Al4 O12 P3 -150.3(3) 2_545 . . . ?
Cs2 Al4 O16 P4 -143.8(5) 2_545 . . . ?
Cs2 Al4 O20 P5 -128.6(16) 2_545 . . . ?
Cs3 P1 O1 Cs1 125.4(4) 3_665 . . . ?
Cs3 P1 O1 Cs1 125.0(4) 1_565 . . . ?
Cs3 P1 O1 Cs2 -139.2(6) 3_665 . . 3_665 ?
Cs3 P1 O1 Cs2 -139.5(3) 1_565 . . 3_665 ?
Cs3 P1 O1 Cs3 -0.3(8) 1_565 . . 3_665 ?
Cs3 P1 O2 Cs3 128.46(12) 3_665 . . 1_565 ?
Cs3 P1 O2 Al3 -9.0(5) 3_665 . . 1_565 ?
Cs3 P1 O2 Al3 -137.5(5) 1_565 . . 1_565 ?
Cs3 P1 O3 Cs2 -77.04(14) 1_565 . . . ?
Cs3 P1 O3 Cs2 160.65(11) 3_665 . . . ?
Cs3 P1 O3 Cs3 -122.31(9) 3_665 . . 1_565 ?
Cs3 P1 O3 Al3 114.7(4) 1_565 . . 3_665 ?
Cs3 P1 O3 Al3 -7.6(4) 3_665 . . 3_665 ?
Cs3 P1 O4 Cs2 -135.2(2) 3_665 . . . ?
Cs3 P1 O4 Cs2 53.51(14) 1_565 . . . ?
Cs3 P1 O4 Al1 -72.2(4) 1_565 . . . ?
Cs3 P1 O4 Al1 99.1(5) 3_665 . . . ?
Cs3 P3 O9 Al1 -61.0(15) . . . . ?
Cs3 P3 O10 Cs1 -136.02(12) . . . 2_645 ?
Cs3 P3 O10 Al3 12.4(8) . . . . ?
Cs3 P3 O11 Cs2 -129.3(5) . . . . ?
Cs3 P3 O12 Cs1 126.75(11) . . . 2_645 ?
Cs3 P3 O12 Al4 -49.3(5) . . . . ?
Cs3 P4 O13 Cs3 -128.40(14) 4_666 . . 2 ?
Cs3 P4 O13 Al2 17.1(5) 4_666 . . 2_655 ?
Cs3 P4 O13 Al2 145.6(6) 2 . . 2_655 ?
Cs3 P4 O14 Cs1 -110.6(5) 2 . . 2_645 ?
Cs3 P4 O14 Cs1 -121.8(4) 4_666 . . 2_645 ?
Cs3 P4 O14 Cs2 140.0(4) 2 . . 4_666 ?
Cs3 P4 O14 Cs2 128.9(5) 4_666 . . 4_666 ?
Cs3 P4 O14 Cs3 11.1(8) 2 . . 4_666 ?
Cs3 P4 O15 Cs2 74.30(14) 2 . . 2_545 ?
Cs3 P4 O15 Cs2 -166.51(12) 4_666 . . 2_545 ?
Cs3 P4 O15 Cs3 119.20(9) 4_666 . . 2 ?
Cs3 P4 O15 Al2 21.8(4) 4_666 . . 4_566 ?
Cs3 P4 O15 Al2 -97.4(4) 2 . . 4_566 ?
Cs3 P4 O16 Cs2 -56.28(15) 2 . . 2_545 ?
Cs3 P4 O16 Cs2 137.1(3) 4_666 . . 2_545 ?
Cs3 P4 O16 Al4 -79.7(6) 4_666 . . . ?
Cs3 P4 O16 Al4 87.0(4) 2 . . . ?
Cs3 P5 O17 Al1 -146.6(6) . . . 1_545 ?
Cs3 P5 O18 Al2 55.6(18) . . . 2_645 ?
Cs3 P5 O19 Al4 -170.5(12) . . . 2_545 ?
Cs3 P5 O20 Al4 -87.3(16) . . . . ?
Cs3 Al2 O6 Cs1 79.16(18) 3_655 . . 1_545 ?
Cs3 Al2 O6 Cs1 -10.6(7) 1_655 . . 1_545 ?
Cs3 Al2 O6 Cs3 -89.7(5) 1_655 . . 3_655 ?
Cs3 Al2 O6 P2 -117.3(5) 3_655 . . . ?
Cs3 Al2 O6 P2 153.0(3) 1_655 . . . ?
Cs3 Al3 O8 Cs1 -73.7(4) . . . 2_645 ?
Cs3 Al3 O8 Cs1 178.46(14) 3_655 . . 2_645 ?
Cs3 Al3 O8 Cs1 -72.14(16) 3_655 . . 1_545 ?
Cs3 Al3 O8 Cs1 35.7(5) . . . 1_545 ?
Cs3 Al3 O8 P2 -165.9(2) . . . . ?
Cs3 Al3 O8 P2 86.3(4) 3_655 . . . ?
Cs3 Al3 O10 Cs1 -100.1(6) 3_655 . . 2_645 ?
Cs3 Al3 O10 Cs1 134.4(2) . . . 2_645 ?
Cs3 Al3 O10 P3 -12.0(8) . . . . ?
Cs3 Al3 O10 P3 113.5(8) 3_655 . . . ?
O1 P1 O2 Cs3 156.0(2) . . . 1_565 ?
O1 P1 O2 Al3 18.5(6) . . . 1_565 ?
O1 P1 O3 Cs2 129.0(3) . . . . ?
O1 P1 O3 Cs3 -154.0(2) . . . 1_565 ?
O1 P1 O3 Al3 -39.2(5) . . . 3_665 ?
O1 P1 O4 Cs2 -129.0(3) . . . . ?
O1 P1 O4 Al1 105.3(5) . . . . ?
O2 P1 O1 Cs1 70.8(3) . . . . ?
O2 P1 O1 Cs2 166.2(3) . . . 3_665 ?
O2 P1 O1 Cs3 -54.6(4) . . . 3_665 ?
O2 P1 O3 Cs2 -106.2(2) . . . . ?
O2 P1 O3 Cs3 -29.2(2) . . . 1_565 ?
O2 P1 O3 Al3 85.6(4) . . . 3_665 ?
O2 P1 O4 Cs2 107.2(2) . . . . ?
O2 P1 O4 Al1 -18.5(5) . . . . ?
O2 Al3 O8 Cs1 -102.0(2) 1_545 . . 2_645 ?
O2 Al3 O8 Cs1 7.4(3) 1_545 . . 1_545 ?
O2 Al3 O8 P2 165.9(4) 1_545 . . . ?
O2 Al3 O10 Cs1 99.5(2) 1_545 . . 2_645 ?
O2 Al3 O10 P3 -46.9(9) 1_545 . . . ?
O3 P1 O1 Cs1 -167.8(2) . . . . ?
O3 P1 O1 Cs2 -72.4(4) . . . 3_665 ?
O3 P1 O1 Cs3 66.8(4) . . . 3_665 ?
O3 P1 O2 Cs3 30.9(2) . . . 1_565 ?
O3 P1 O2 Al3 -106.6(5) . . . 1_565 ?
O3 P1 O4 Cs2 -5.0(3) . . . . ?
O3 P1 O4 Al1 -130.8(4) . . . . ?
O3 Al3 O8 Cs1 141.50(19) 3_665 . . 2_645 ?
O3 Al3 O8 Cs1 -109.1(2) 3_665 . . 1_545 ?
O3 Al3 O8 P2 49.3(5) 3_665 . . . ?
O3 Al3 O10 Cs1 -140.3(2) 3_665 . . 2_645 ?
O3 Al3 O10 P3 73.3(9) 3_665 . . . ?
O4 P1 O1 Cs1 -48.8(3) . . . . ?
O4 P1 O1 Cs2 46.6(4) . . . 3_665 ?
O4 P1 O1 Cs3 -174.2(3) . . . 3_665 ?
O4 P1 O2 Cs3 -79.9(2) . . . 1_565 ?
O4 P1 O2 Al3 142.6(4) . . . 1_565 ?
O4 P1 O3 Cs2 5.0(3) . . . . ?
O4 P1 O3 Cs3 82.0(2) . . . 1_565 ?
O4 P1 O3 Al3 -163.2(3) . . . 3_665 ?
O4 Al1 O9 P3 16.4(14) . . . . ?
O5 P2 O6 Cs1 -159.2(3) . . . 1_545 ?
O5 P2 O6 Cs3 -77.0(3) . . . 3_655 ?
O5 P2 O6 Al2 35.4(6) . . . . ?
O5 P2 O7 Cs1 83.5(3) . . . 2_645 ?
O5 P2 O7 Al1 -102.7(5) . . . 2_645 ?
O5 P2 O8 Cs1 -93.5(3) . . . 2_645 ?
O5 P2 O8 Cs1 161.1(3) . . . 1_545 ?
O5 P2 O8 Al3 0.9(6) . . . . ?
O6 P2 O5 Cs1 -126.2(5) . . . . ?
O6 P2 O5 Cs2 47.5(5) . . . 3_665 ?
O6 P2 O7 Cs1 -150.7(2) . . . 2_645 ?
O6 P2 O7 Al1 23.2(6) . . . 2_645 ?
O6 P2 O8 Cs1 141.8(2) . . . 2_645 ?
O6 P2 O8 Cs1 36.4(3) . . . 1_545 ?
O6 P2 O8 Al3 -123.9(5) . . . . ?
O7 P2 O5 Cs1 -4.8(7) . . . . ?
O7 P2 O5 Cs2 168.9(3) . . . 3_665 ?
O7 P2 O6 Cs1 75.1(3) . . . 1_545 ?
O7 P2 O6 Cs3 157.3(2) . . . 3_655 ?
O7 P2 O6 Al2 -90.3(5) . . . . ?
O7 P2 O8 Cs1 30.9(2) . . . 2_645 ?
O7 P2 O8 Cs1 -74.5(3) . . . 1_545 ?
O7 P2 O8 Al3 125.2(5) . . . . ?
O7 Al1 O4 Cs2 170.8(2) 2_655 . . . ?
O7 Al1 O4 P1 -60.7(5) 2_655 . . . ?
O7 Al1 O9 P3 -106.1(13) 2_655 . . . ?
O8 P2 O5 Cs1 114.3(6) . . . . ?
O8 P2 O5 Cs2 -72.0(4) . . . 3_665 ?
O8 P2 O6 Cs1 -34.7(2) . . . 1_545 ?
O8 P2 O6 Cs3 47.5(3) . . . 3_655 ?
O8 P2 O6 Al2 159.9(5) . . . . ?
O8 P2 O7 Cs1 -40.8(3) . . . 2_645 ?
O8 P2 O7 Al1 133.1(5) . . . 2_645 ?
O8 Al3 O10 Cs1 -18.9(3) . . . 2_645 ?
O8 Al3 O10 P3 -165.3(8) . . . . ?
O9 P3 O10 Cs1 76.2(3) . . . 2_645 ?
O9 P3 O10 Al3 -135.4(8) . . . . ?
O9 P3 O11 Cs2 32.2(4) . . . . ?
O9 P3 O11 Cs3 161.5(3) . . . . ?
O9 P3 O12 Cs1 -73.2(3) . . . 2_645 ?
O9 P3 O12 Al4 110.8(5) . . . . ?
O9 Al1 O4 Cs2 47.6(3) . . . . ?
O9 Al1 O4 P1 176.1(5) . . . . ?
O10 P3 O9 Al1 44.5(14) . . . . ?
O10 P3 O11 Cs2 -88.8(4) . . . . ?
O10 P3 O11 Cs3 40.5(5) . . . . ?
O10 P3 O12 Cs1 38.5(3) . . . 2_645 ?
O10 P3 O12 Al4 -137.5(4) . . . . ?
O10 Al3 O8 Cs1 125.3(2) . . . 1_545 ?
O10 Al3 O8 Cs1 15.9(2) . . . 2_645 ?
O10 Al3 O8 P2 -76.3(5) . . . . ?
O11 P3 O9 Al1 -80.8(13) . . . . ?
O11 P3 O10 Cs1 -158.5(3) . . . 2_645 ?
O11 P3 O10 Al3 -10.1(10) . . . . ?
O11 P3 O12 Cs1 162.8(3) . . . 2_645 ?
O11 P3 O12 Al4 -13.2(6) . . . . ?
O12 P3 O9 Al1 156.3(12) . . . . ?
O12 P3 O10 Cs1 -35.2(3) . . . 2_645 ?
O12 P3 O10 Al3 113.2(8) . . . . ?
O12 P3 O11 Cs2 151.4(3) . . . . ?
O12 P3 O11 Cs3 -79.3(4) . . . . ?
O12 Al4 O16 Cs2 178.14(19) . . . 2_545 ?
O12 Al4 O16 P4 34.4(5) . . . . ?
O12 Al4 O20 P5 33.1(17) . . . . ?
O13 P4 O14 Cs1 -66.8(3) . . . 2_645 ?
O13 P4 O14 Cs2 -176.2(3) . . . 4_666 ?
O13 P4 O14 Cs3 54.9(4) . . . 4_666 ?
O13 P4 O15 Cs2 106.7(2) . . . 2_545 ?
O13 P4 O15 Cs3 32.4(2) . . . 2 ?
O13 P4 O15 Al2 -65.1(5) . . . 4_566 ?
O13 P4 O16 Cs2 -106.5(2) . . . 2_545 ?
O13 P4 O16 Al4 36.8(5) . . . . ?
O13 Al2 O6 Cs1 7.6(3) 2_645 . . 1_545 ?
O13 Al2 O6 Cs3 -71.5(2) 2_645 . . 3_655 ?
O13 Al2 O6 P2 171.2(5) 2_645 . . . ?
O14 P4 O13 Cs3 -161.2(2) . . . 2 ?
O14 P4 O13 Al2 -15.7(6) . . . 2_655 ?
O14 P4 O15 Cs2 -129.6(3) . . . 2_545 ?
O14 P4 O15 Cs3 156.1(2) . . . 2 ?
O14 P4 O15 Al2 58.7(5) . . . 4_566 ?
O14 P4 O16 Cs2 129.6(3) . . . 2_545 ?
O14 P4 O16 Al4 -87.2(5) . . . . ?
O15 P4 O13 Cs3 -36.7(3) . . . 2 ?
O15 P4 O13 Al2 108.8(5) . . . 2_655 ?
O15 P4 O14 Cs1 173.0(2) . . . 2_645 ?
O15 P4 O14 Cs2 63.7(4) . . . 4_666 ?
O15 P4 O14 Cs3 -65.2(4) . . . 4_666 ?
O15 P4 O16 Cs2 5.0(3) . . . 2_545 ?
O15 P4 O16 Al4 148.3(4) . . . . ?
O15 Al2 O6 Cs1 126.0(2) 4_665 . . 1_545 ?
O15 Al2 O6 Cs3 46.8(2) 4_665 . . 3_655 ?
O15 Al2 O6 P2 -70.4(5) 4_665 . . . ?
O16 P4 O13 Cs3 73.7(3) . . . 2 ?
O16 P4 O13 Al2 -140.8(5) . . . 2_655 ?
O16 P4 O14 Cs1 53.5(4) . . . 2_645 ?
O16 P4 O14 Cs2 -55.8(5) . . . 4_666 ?
O16 P4 O14 Cs3 175.3(2) . . . 4_666 ?
O16 P4 O15 Cs2 -4.6(3) . . . 2_545 ?
O16 P4 O15 Cs3 -78.9(2) . . . 2 ?
O16 P4 O15 Al2 -176.4(4) . . . 4_566 ?
O16 Al4 O12 Cs1 30.6(3) . . . 2_645 ?
O16 Al4 O12 P3 -154.1(4) . . . . ?
O16 Al4 O20 P5 -86.6(16) . . . . ?
O17 P5 O18 Al2 29.8(8) . . . 2_645 ?
O17 P5 O19 Al4 142.2(11) . . . 2_545 ?
O17 P5 O20 Al4 -35.1(17) . . . . ?
O17 Al1 O4 Cs2 -68.8(2) 1_565 . . . ?
O17 Al1 O4 P1 59.7(5) 1_565 . . . ?
O17 Al1 O9 P3 134.4(12) 1_565 . . . ?
O18 P5 O17 Cs3 174.9(2) . . . . ?
O18 P5 O17 Al1 28.3(6) . . . 1_545 ?
O18 P5 O19 Al4 20.3(13) . . . 2_545 ?
O18 P5 O20 Al4 87.1(16) . . . . ?
O18 Al2 O6 Cs1 -109.1(3) 2_655 . . 1_545 ?
O18 Al2 O6 Cs3 171.8(2) 2_655 . . 3_655 ?
O18 Al2 O6 P2 54.5(6) 2_655 . . . ?
O19 P5 O17 Cs3 53.3(3) . . . . ?
O19 P5 O17 Al1 -93.3(5) . . . 1_545 ?
O19 P5 O18 Al2 149.3(7) . . . 2_645 ?
O19 P5 O20 Al4 -151.7(15) . . . . ?
O19 Al4 O12 Cs1 151.6(2) 2 . . 2_645 ?
O19 Al4 O12 P3 -33.0(6) 2 . . . ?
O19 Al4 O16 Cs2 53.2(3) 2 . . 2_545 ?
O19 Al4 O16 P4 -90.6(4) 2 . . . ?
O19 Al4 O20 P5 157.9(15) 2 . . . ?
O20 P5 O17 Cs3 -64.1(3) . . . . ?
O20 P5 O17 Al1 149.3(5) . . . 1_545 ?
O20 P5 O18 Al2 -91.1(8) . . . 2_645 ?
O20 P5 O19 Al4 -99.9(12) . . . 2_545 ?
O20 Al4 O12 Cs1 -88.1(3) . . . 2_645 ?
O20 Al4 O12 P3 87.2(5) . . . . ?
O20 Al4 O16 Cs2 -61.6(3) . . . 2_545 ?
O20 Al4 O16 P4 154.7(4) . . . . ?
